data_1506078
loop_
_publ_author_name
'Bogdan, Niculina'
'Grosu, Ion'
'Beno\^it, Guillaume'
'Toupet, Lo\"ic'
'Ramondenc, Yvan'
'Condamine, Eric'
'Silaghi-Dumitrescu, Ioan'
'Pl\'e, G\'erard'

_publ_section_title
;
 Molecular rotors: design, synthesis, structural analysis, and silver
 complex of new [7.7]cyclophanes.
;
_journal_issue 12
_journal_name_full 'Organic letters'
_journal_page_first 2619
_journal_page_last 2622
_journal_paper_doi 10.1021/ol0610845
_journal_volume 8
_journal_year 2006
_chemical_formula_sum 'C29 H35 Ag2 Cl3 F6 N2 O16 S2'
_chemical_formula_weight 1167.80
_chemical_name_systematic
;
 ?
;
_space_group_IT_number 2
_symmetry_cell_setting triclinic
_symmetry_space_group_name_Hall '-P 1'
_symmetry_space_group_name_H-M 'P -1'
_atom_sites_solution_hydrogens geom
_atom_sites_solution_primary direct
_atom_sites_solution_secondary difmap
_audit_creation_method SHELXL-97
_cell_angle_alpha 90.8570(10)
_cell_angle_beta 92.2360(10)
_cell_angle_gamma 116.5660(10)
_cell_formula_units_Z 2
_cell_length_a 12.2013(2)
_cell_length_b 12.9722(2)
_cell_length_c 14.3899(3)
_cell_measurement_temperature 100(1)
_cell_volume 2034.24(6)
_computing_cell_refinement 'Bruker AXS, 2003'
_computing_data_collection 'Bruker AXS, 2003'
_computing_data_reduction 'Bruker AXS, 2003'
_computing_molecular_graphics 'PLATON_(Spek, 1998)'
_computing_publication_material 'SHELXL-97 (Sheldrick, 1997)'
_computing_structure_refinement 'SHELXL-97 (Sheldrick, 1997)'
_computing_structure_solution 'SIR-97_(Altomare & al., 1998)'
_diffrn_ambient_temperature 293(2)
_diffrn_detector_area_resol_mean 19.64
_diffrn_measured_fraction_theta_full 0.910
_diffrn_measured_fraction_theta_max 0.910
_diffrn_measurement_device_type 'CCD Saphire 3 Xcalibur'
_diffrn_measurement_method 'omega scan'
_diffrn_radiation_monochromator graphite
_diffrn_radiation_source 'fine-focus sealed tube'
_diffrn_radiation_type MoK\a
_diffrn_radiation_wavelength 0.71073
_diffrn_reflns_av_R_equivalents 0.0196
_diffrn_reflns_av_sigmaI/netI 0.0235
_diffrn_reflns_limit_h_max 14
_diffrn_reflns_limit_h_min -15
_diffrn_reflns_limit_k_max 16
_diffrn_reflns_limit_k_min -16
_diffrn_reflns_limit_l_max 18
_diffrn_reflns_limit_l_min -18
_diffrn_reflns_number 17700
_diffrn_reflns_theta_full 27.00
_diffrn_reflns_theta_max 27.00
_diffrn_reflns_theta_min 1.42
_exptl_absorpt_coefficient_mu 1.361
_exptl_absorpt_correction_type none
_exptl_crystal_colour colourless
_exptl_crystal_density_diffrn 1.907
_exptl_crystal_density_method 'not measured'
_exptl_crystal_description block
_exptl_crystal_F_000 1164
_exptl_crystal_size_max 0.30
_exptl_crystal_size_mid 0.30
_exptl_crystal_size_min 0.25
_refine_diff_density_max 1.891
_refine_diff_density_min -0.653
_refine_diff_density_rms 0.083
_refine_ls_extinction_method none
_refine_ls_goodness_of_fit_ref 1.066
_refine_ls_hydrogen_treatment constr
_refine_ls_matrix_type full
_refine_ls_number_parameters 553
_refine_ls_number_reflns 8098
_refine_ls_number_restraints 0
_refine_ls_restrained_S_all 1.066
_refine_ls_R_factor_all 0.0282
_refine_ls_R_factor_gt 0.0258
_refine_ls_shift/su_max 0.014
_refine_ls_shift/su_mean 0.000
_refine_ls_structure_factor_coef Fsqd
_refine_ls_weighting_details 'calc w=1/[\s^2^(Fo^2^)+(0.0370P)^2^+2.6196P] where P=(Fo^2^+2Fc^2^)/3'
_refine_ls_weighting_scheme calc
_refine_ls_wR_factor_gt 0.0698
_refine_ls_wR_factor_ref 0.0726
_reflns_number_gt 7512
_reflns_number_total 8098
_reflns_threshold_expression >2sigma(I)
_cod_data_source_file ol0610845si20060503_040915.cif
_cod_data_source_block nbagg2
_cod_depositor_comments
;
The following automatic conversions were performed:

'_symmetry_cell_setting' value 'Triclinic' changed to 'triclinic'
according to /home/saulius/struct/CIF-dictionaries/cif_core.dic
dictionary named 'cif_core.dic' version 2.4.1 from 2010-06-29.

Automatic conversion script
Id: cif_fix_values 1715 2011-07-08 13:25:40Z adriana 
;
_cod_original_sg_symbol_H-M P-1
_cod_database_code 1506078

loop_
_symmetry_equiv_pos_as_xyz
'x, y, z'
'-x, -y, -z'

loop_
_atom_site_label
_atom_site_type_symbol
_atom_site_fract_x
_atom_site_fract_y
_atom_site_fract_z
_atom_site_U_iso_or_equiv
_atom_site_adp_type
_atom_site_occupancy
_atom_site_symmetry_multiplicity
_atom_site_calc_flag
_atom_site_refinement_flags
C40 C 0.2282(2) 0.8668(2) 1.07648(19) 0.0214(5) Uani 1 1 d .
F1 F 0.32675(16) 0.85444(15) 1.10350(17) 0.0481(5) Uani 1 1 d .
F2 F 0.19092(16) 0.90242(14) 1.15002(12) 0.0332(4) Uani 1 1 d .
F3 F 0.26264(19) 0.94957(14) 1.01509(13) 0.0420(5) Uani 1 1 d .
S1 S 0.10927(5) 0.73183(5) 1.02598(4) 0.01906(13) Uani 1 1 d .
O41 O 0.08306(18) 0.65524(16) 1.10399(14) 0.0293(4) Uani 1 1 d .
O42 O 0.17000(19) 0.70421(17) 0.95307(15) 0.0316(5) Uani 1 1 d .
O43 O 0.01121(19) 0.75789(18) 0.99797(14) 0.0317(5) Uani 1 1 d .
C41 C -0.0224(3) 0.7062(2) 0.6782(2) 0.0276(6) Uani 1 1 d .
F4 F -0.0058(2) 0.6725(2) 0.76248(12) 0.0512(5) Uani 1 1 d .
F5 F 0.07020(17) 0.80864(15) 0.66681(15) 0.0465(5) Uani 1 1 d .
F6 F -0.12509(17) 0.71801(17) 0.67673(14) 0.0438(5) Uani 1 1 d .
S2 S -0.02896(5) 0.60213(5) 0.58849(4) 0.01655(12) Uani 1 1 d .
O44 O 0.08800(16) 0.60088(15) 0.60016(13) 0.0222(4) Uani 1 1 d .
O45 O -0.13270(17) 0.49674(16) 0.61137(16) 0.0312(5) Uani 1 1 d .
O46 O -0.0454(2) 0.65293(18) 0.50414(13) 0.0333(5) Uani 1 1 d .
C42 C 0.2350(3) 0.8861(2) 0.44024(19) 0.0323(7) Uani 1 1 d .
H42 H 0.1643 0.8143 0.4551 0.039 Uiso 1 1 calc R
Cl1 Cl 0.33314(7) 0.85461(6) 0.36887(5) 0.03344(16) Uani 1 1 d .
Cl2 Cl 0.18419(7) 0.97642(7) 0.38374(5) 0.03764(17) Uani 1 1 d .
Cl3 Cl 0.31964(10) 0.95800(7) 0.54494(5) 0.0471(2) Uani 1 1 d .
Ag1 Ag 0.321086(16) 0.475492(14) 0.844163(12) 0.01671(6) Uani 1 1 d .
Ag2 Ag 0.153501(16) 0.447506(14) 0.649051(12) 0.01565(6) Uani 1 1 d .
N27 N 0.35304(18) 0.45763(16) 0.65040(13) 0.0127(4) Uani 1 1 d .
N30 N 0.51534(18) 0.49401(16) 0.88124(13) 0.0135(4) Uani 1 1 d .
O2 O 0.44306(17) 0.19673(14) 0.90322(12) 0.0205(4) Uani 1 1 d .
O3 O 0.32050(15) 0.28526(13) 0.90582(11) 0.0157(3) Uani 1 1 d .
O7 O 0.18928(15) 0.28486(13) 0.73532(11) 0.0143(3) Uani 1 1 d .
O15 O 0.53900(15) 0.75349(13) 0.68979(11) 0.0153(3) Uani 1 1 d .
O19 O 0.48551(15) 0.68995(13) 0.88201(11) 0.0146(3) Uani 1 1 d .
O20 O 0.68901(16) 0.79962(14) 0.87100(13) 0.0203(4) Uani 1 1 d .
O26 O 0.30470(16) 0.18255(14) 0.72068(11) 0.0164(3) Uani 1 1 d .
O28 O 0.33151(14) 0.63544(13) 0.71277(11) 0.0129(3) Uani 1 1 d .
O47 O -0.0524(2) 0.34356(19) 0.69607(15) 0.0265(5) Uani 1 1 d .
H47A H -0.076(4) 0.333(4) 0.732(3) 0.050 Uiso 1 1 d .
H47B H -0.075(4) 0.373(4) 0.675(3) 0.050 Uiso 1 1 d .
O48 O 0.15772(19) 0.50169(18) 0.87764(17) 0.0326(5) Uani 1 1 d .
H48A H 0.093(4) 0.456(4) 0.884(3) 0.050 Uiso 1 1 d .
H48B H 0.162(4) 0.559(4) 0.909(3) 0.050 Uiso 1 1 d .
C1 C 0.5345(2) 0.4000(2) 0.88913(15) 0.0151(5) Uani 1 1 d .
C2 C 0.4282(2) 0.2823(2) 0.89875(15) 0.0158(5) Uani 1 1 d .
C4 C 0.2132(2) 0.17495(19) 0.91928(16) 0.0175(5) Uani 1 1 d .
H4A H 0.1597 0.1882 0.9609 0.021 Uiso 1 1 calc R
H4B H 0.2405 0.1236 0.9495 0.021 Uiso 1 1 calc R
C5 C 0.1390(2) 0.11505(19) 0.82942(16) 0.0160(5) Uani 1 1 d .
C6 C 0.0915(2) 0.19025(19) 0.77842(17) 0.0168(5) Uani 1 1 d .
H6A H 0.0295 0.1437 0.7311 0.020 Uiso 1 1 calc R
H6B H 0.0536 0.2205 0.8221 0.020 Uiso 1 1 calc R
C8 C 0.2581(2) 0.25105(19) 0.67421(15) 0.0140(4) Uani 1 1 d .
C9 C 0.3707(2) 0.36294(19) 0.65537(15) 0.0144(5) Uani 1 1 d .
C10 C 0.4851(2) 0.3663(2) 0.64688(16) 0.0186(5) Uani 1 1 d .
H10 H 0.4947 0.2992 0.6503 0.022 Uiso 1 1 calc R
C11 C 0.5851(2) 0.4717(2) 0.63314(18) 0.0211(5) Uani 1 1 d .
H11 H 0.6623 0.4761 0.6252 0.025 Uiso 1 1 calc R
C12 C 0.5677(2) 0.5703(2) 0.63141(17) 0.0190(5) Uani 1 1 d .
H12 H 0.6334 0.6420 0.6233 0.023 Uiso 1 1 calc R
C13 C 0.4511(2) 0.56011(19) 0.64195(15) 0.0140(5) Uani 1 1 d .
C14 C 0.4277(2) 0.66607(19) 0.64960(15) 0.0134(4) Uani 1 1 d .
C16 C 0.5304(2) 0.85540(19) 0.72088(17) 0.0165(5) Uani 1 1 d .
H16A H 0.5121 0.8913 0.6678 0.020 Uiso 1 1 calc R
H16B H 0.6086 0.9100 0.7498 0.020 Uiso 1 1 calc R
C17 C 0.4304(2) 0.82628(19) 0.79061(16) 0.0148(5) Uani 1 1 d .
C18 C 0.4644(2) 0.79278(19) 0.88478(16) 0.0158(5) Uani 1 1 d .
H18A H 0.5381 0.8572 0.9109 0.019 Uiso 1 1 calc R
H18B H 0.3991 0.7796 0.9264 0.019 Uiso 1 1 calc R
C20 C 0.6014(2) 0.70688(19) 0.87527(15) 0.0147(5) Uani 1 1 d .
C21 C 0.6149(2) 0.59642(19) 0.87796(15) 0.0148(5) Uani 1 1 d .
C22 C 0.7341(2) 0.6090(2) 0.88016(17) 0.0189(5) Uani 1 1 d .
H22 H 0.8004 0.6816 0.8773 0.023 Uiso 1 1 calc R
C23 C 0.7525(2) 0.5112(2) 0.88667(18) 0.0220(5) Uani 1 1 d .
H23 H 0.8313 0.5169 0.8877 0.026 Uiso 1 1 calc R
C24 C 0.6512(2) 0.4051(2) 0.89165(17) 0.0197(5) Uani 1 1 d .
H24 H 0.6609 0.3382 0.8966 0.024 Uiso 1 1 calc R
C25 C 0.2121(2) 0.08254(19) 0.76149(17) 0.0185(5) Uani 1 1 d .
H25A H 0.2508 0.0414 0.7939 0.022 Uiso 1 1 calc R
H25B H 0.1568 0.0313 0.7126 0.022 Uiso 1 1 calc R
C29 C 0.3125(2) 0.73181(18) 0.74499(16) 0.0136(4) Uani 1 1 d .
H29A H 0.2487 0.7058 0.7895 0.016 Uiso 1 1 calc R
H29B H 0.2854 0.7627 0.6928 0.016 Uiso 1 1 calc R
C31 C 0.0298(2) 0.0048(2) 0.85896(19) 0.0223(5) Uani 1 1 d .
H31A H 0.0595 -0.0427 0.8912 0.034 Uiso 1 1 calc R
H31B H -0.0195 -0.0368 0.8048 0.034 Uiso 1 1 calc R
H31C H -0.0189 0.0249 0.8994 0.034 Uiso 1 1 calc R
C32 C 0.1851(2) 0.1931(2) 0.58380(17) 0.0208(5) Uani 1 1 d .
H32A H 0.1556 0.2427 0.5548 0.031 Uiso 1 1 calc R
H32B H 0.1168 0.1214 0.5972 0.031 Uiso 1 1 calc R
H32C H 0.2371 0.1787 0.5425 0.031 Uiso 1 1 calc R
C33 C 0.3927(2) 0.6977(2) 0.55566(16) 0.0193(5) Uani 1 1 d .
H33A H 0.3170 0.6359 0.5314 0.029 Uiso 1 1 calc R
H33B H 0.4562 0.7103 0.5134 0.029 Uiso 1 1 calc R
H33C H 0.3829 0.7667 0.5628 0.029 Uiso 1 1 calc R
C34 C 0.4083(2) 0.9319(2) 0.80990(18) 0.0195(5) Uani 1 1 d .
H34A H 0.3454 0.9131 0.8538 0.029 Uiso 1 1 calc R
H34B H 0.3827 0.9543 0.7529 0.029 Uiso 1 1 calc R
H34C H 0.4828 0.9945 0.8350 0.029 Uiso 1 1 calc R

loop_
_atom_site_aniso_label
_atom_site_aniso_U_11
_atom_site_aniso_U_22
_atom_site_aniso_U_33
_atom_site_aniso_U_23
_atom_site_aniso_U_13
_atom_site_aniso_U_12
C40 0.0173(13) 0.0181(11) 0.0314(13) 0.0011(9) 0.0017(11) 0.0102(10)
F1 0.0195(9) 0.0309(9) 0.0931(16) -0.0143(10) -0.0161(10) 0.0126(7)
F2 0.0325(9) 0.0338(9) 0.0306(8) -0.0105(7) -0.0007(7) 0.0131(7)
F3 0.0572(12) 0.0181(8) 0.0430(10) 0.0061(7) 0.0137(9) 0.0090(8)
S1 0.0135(3) 0.0176(3) 0.0265(3) -0.0017(2) 0.0023(2) 0.0073(2)
O41 0.0250(10) 0.0237(9) 0.0348(10) 0.0068(8) 0.0038(8) 0.0066(8)
O42 0.0283(11) 0.0268(9) 0.0393(11) -0.0062(8) 0.0117(9) 0.0114(8)
O43 0.0243(10) 0.0416(11) 0.0347(11) -0.0074(9) -0.0064(9) 0.0205(9)
C41 0.0211(13) 0.0338(14) 0.0293(14) -0.0104(11) -0.0002(11) 0.0140(11)
F4 0.0545(13) 0.0857(16) 0.0207(9) -0.0090(9) -0.0001(8) 0.0385(12)
F5 0.0346(10) 0.0276(9) 0.0699(13) -0.0215(9) 0.0014(9) 0.0084(8)
F6 0.0291(9) 0.0560(11) 0.0561(12) -0.0207(9) -0.0014(8) 0.0287(9)
S2 0.0154(3) 0.0179(3) 0.0183(3) -0.0020(2) -0.0036(2) 0.0097(2)
O44 0.0167(9) 0.0232(9) 0.0287(9) -0.0001(7) 0.0010(7) 0.0107(7)
O45 0.0152(9) 0.0248(9) 0.0528(13) 0.0004(9) 0.0024(9) 0.0083(8)
O46 0.0516(14) 0.0362(11) 0.0232(9) -0.0021(8) -0.0104(9) 0.0306(10)
C42 0.0431(18) 0.0233(13) 0.0247(13) 0.0035(10) 0.0079(12) 0.0092(12)
Cl1 0.0312(4) 0.0316(3) 0.0352(4) 0.0040(3) 0.0017(3) 0.0119(3)
Cl2 0.0285(4) 0.0536(4) 0.0331(4) -0.0018(3) -0.0070(3) 0.0212(3)
Cl3 0.0715(6) 0.0465(4) 0.0299(4) -0.0063(3) -0.0184(4) 0.0344(4)
Ag1 0.01307(10) 0.01671(9) 0.02342(10) -0.00118(6) -0.00230(7) 0.00973(7)
Ag2 0.01083(9) 0.01614(9) 0.02126(9) 0.00128(6) -0.00207(7) 0.00740(7)
N27 0.0118(9) 0.0170(9) 0.0119(8) -0.0013(7) -0.0008(7) 0.0088(8)
N30 0.0148(10) 0.0180(9) 0.0111(8) -0.0020(7) -0.0025(7) 0.0106(8)
O2 0.0210(9) 0.0190(8) 0.0258(9) 0.0010(7) -0.0041(7) 0.0131(7)
O3 0.0150(8) 0.0157(7) 0.0186(8) 0.0002(6) -0.0009(7) 0.0091(7)
O7 0.0135(8) 0.0155(7) 0.0174(8) 0.0009(6) 0.0021(6) 0.0097(6)
O15 0.0105(8) 0.0152(7) 0.0200(8) -0.0030(6) 0.0000(6) 0.0059(6)
O19 0.0140(8) 0.0151(7) 0.0183(8) -0.0019(6) -0.0029(6) 0.0100(6)
O20 0.0147(8) 0.0177(8) 0.0277(9) -0.0018(7) -0.0051(7) 0.0071(7)
O26 0.0190(9) 0.0182(8) 0.0191(8) 0.0008(6) 0.0002(7) 0.0147(7)
O28 0.0114(8) 0.0144(7) 0.0150(7) -0.0013(6) 0.0017(6) 0.0077(6)
O47 0.0262(11) 0.0276(10) 0.0316(11) 0.0022(8) -0.0062(9) 0.0179(9)
O48 0.0191(10) 0.0205(9) 0.0606(14) -0.0007(9) 0.0138(10) 0.0101(8)
C1 0.0158(11) 0.0198(11) 0.0134(10) -0.0006(8) -0.0027(9) 0.0117(9)
C2 0.0180(12) 0.0203(11) 0.0128(10) 0.0000(8) -0.0036(9) 0.0123(10)
C4 0.0175(12) 0.0168(11) 0.0182(11) 0.0016(8) -0.0003(9) 0.0077(9)
C5 0.0156(12) 0.0144(10) 0.0208(11) 0.0004(8) -0.0025(9) 0.0095(9)
C6 0.0145(11) 0.0164(10) 0.0208(11) 0.0032(8) 0.0019(9) 0.0080(9)
C8 0.0166(11) 0.0158(10) 0.0152(10) -0.0020(8) -0.0012(9) 0.0126(9)
C9 0.0159(11) 0.0192(11) 0.0109(10) -0.0031(8) -0.0024(8) 0.0107(9)
C10 0.0201(12) 0.0236(12) 0.0190(11) -0.0031(9) 0.0006(10) 0.0161(10)
C11 0.0156(12) 0.0298(13) 0.0233(12) -0.0044(10) 0.0020(10) 0.0150(10)
C12 0.0139(11) 0.0232(12) 0.0199(11) -0.0031(9) 0.0025(9) 0.0084(10)
C13 0.0137(11) 0.0183(10) 0.0118(10) -0.0016(8) -0.0001(8) 0.0088(9)
C14 0.0103(10) 0.0161(10) 0.0144(10) -0.0010(8) 0.0011(8) 0.0063(8)
C16 0.0147(11) 0.0132(10) 0.0213(11) -0.0008(8) 0.0006(9) 0.0059(9)
C17 0.0150(11) 0.0140(10) 0.0176(11) -0.0017(8) -0.0010(9) 0.0088(9)
C18 0.0183(12) 0.0163(10) 0.0185(11) -0.0033(8) -0.0031(9) 0.0132(9)
C20 0.0143(11) 0.0197(11) 0.0126(10) -0.0016(8) -0.0037(9) 0.0103(9)
C21 0.0150(11) 0.0191(11) 0.0132(10) -0.0017(8) -0.0028(9) 0.0106(9)
C22 0.0138(12) 0.0221(11) 0.0216(11) -0.0020(9) -0.0029(9) 0.0090(10)
C23 0.0147(12) 0.0285(13) 0.0288(13) -0.0013(10) -0.0023(10) 0.0153(10)
C24 0.0196(13) 0.0234(12) 0.0234(12) -0.0001(9) -0.0038(10) 0.0165(10)
C25 0.0224(13) 0.0144(10) 0.0226(11) 0.0002(8) -0.0009(10) 0.0119(10)
C29 0.0130(11) 0.0157(10) 0.0159(10) -0.0017(8) -0.0008(9) 0.0102(9)
C31 0.0207(13) 0.0163(11) 0.0289(13) 0.0047(9) -0.0013(10) 0.0074(10)
C32 0.0238(13) 0.0219(12) 0.0183(11) -0.0040(9) -0.0054(10) 0.0122(10)
C33 0.0223(13) 0.0219(11) 0.0154(11) 0.0010(9) 0.0011(9) 0.0114(10)
C34 0.0228(13) 0.0172(11) 0.0237(12) -0.0028(9) -0.0038(10) 0.0141(10)

loop_
_atom_type_symbol
_atom_type_description
_atom_type_scat_dispersion_real
_atom_type_scat_dispersion_imag
_atom_type_scat_source
C C 0.0033 0.0016 'International Tables Vol C Tables 4.2.6.8 and 6.1.1.4'
H H 0.0000 0.0000 'International Tables Vol C Tables 4.2.6.8 and 6.1.1.4'
N N 0.0061 0.0033 'International Tables Vol C Tables 4.2.6.8 and 6.1.1.4'
O O 0.0106 0.0060 'International Tables Vol C Tables 4.2.6.8 and 6.1.1.4'
F F 0.0171 0.0103 'International Tables Vol C Tables 4.2.6.8 and 6.1.1.4'
S S 0.1246 0.1234 'International Tables Vol C Tables 4.2.6.8 and 6.1.1.4'
Cl Cl 0.1484 0.1585 'International Tables Vol C Tables 4.2.6.8 and 6.1.1.4'
Ag Ag -0.8971 1.1015 'International Tables Vol C Tables 4.2.6.8 and 6.1.1.4'

loop_
_geom_angle_atom_site_label_1
_geom_angle_atom_site_label_2
_geom_angle_atom_site_label_3
_geom_angle
_geom_angle_site_symmetry_1
_geom_angle_site_symmetry_3
F2 C40 F1 107.7(2) . .
F2 C40 F3 108.0(2) . .
F1 C40 F3 107.6(2) . .
F2 C40 S1 111.80(17) . .
F1 C40 S1 110.47(17) . .
F3 C40 S1 111.16(19) . .
O43 S1 O42 116.73(13) . .
O43 S1 O41 114.21(13) . .
O42 S1 O41 113.51(13) . .
O43 S1 C40 104.64(12) . .
O42 S1 C40 103.10(12) . .
O41 S1 C40 102.33(12) . .
F5 C41 F6 108.2(2) . .
F5 C41 F4 107.4(2) . .
F6 C41 F4 108.0(2) . .
F5 C41 S2 111.00(18) . .
F6 C41 S2 111.58(19) . .
F4 C41 S2 110.6(2) . .
O44 S2 O46 114.43(13) . .
O44 S2 O45 114.89(12) . .
O46 S2 O45 115.16(13) . .
O44 S2 C41 103.83(12) . .
O46 S2 C41 102.52(13) . .
O45 S2 C41 103.76(13) . .
S2 O44 Ag2 133.53(10) . .
S2 O46 Ag2 128.45(12) . 2_566
Cl2 C42 Cl1 110.69(15) . .
Cl2 C42 Cl3 108.75(15) . .
Cl1 C42 Cl3 108.48(18) . .
Cl2 C42 H42 109.6 . .
Cl1 C42 H42 109.6 . .
Cl3 C42 H42 109.6 . .
O48 Ag1 N30 151.42(8) . .
O48 Ag1 Ag2 70.96(7) . .
N30 Ag1 Ag2 135.80(5) . .
N27 Ag2 O47 146.24(7) . .
N27 Ag2 O46 106.49(7) . 2_566
O47 Ag2 O46 79.49(8) . 2_566
N27 Ag2 O44 128.15(6) . .
O47 Ag2 O44 85.12(7) . .
O46 Ag2 O44 84.08(6) 2_566 .
N27 Ag2 O28 63.10(6) . .
O47 Ag2 O28 131.44(6) . .
O46 Ag2 O28 140.71(6) 2_566 .
O44 Ag2 O28 76.76(5) . .
N27 Ag2 Ag1 57.13(4) . .
O47 Ag2 Ag1 103.17(5) . .
O46 Ag2 Ag1 153.69(5) 2_566 .
O44 Ag2 Ag1 122.14(4) . .
O28 Ag2 Ag1 54.82(4) . .
C9 N27 C13 118.5(2) . .
C9 N27 Ag2 121.84(15) . .
C13 N27 Ag2 119.59(15) . .
C21 N30 C1 117.2(2) . .
C21 N30 Ag1 121.06(16) . .
C1 N30 Ag1 120.57(15) . .
C2 O3 C4 116.74(18) . .
C8 O7 C6 114.45(17) . .
C14 O15 C16 113.90(18) . .
C20 O19 C18 117.09(17) . .
C8 O26 C25 113.83(18) . .
C14 O28 C29 113.67(16) . .
C14 O28 Ag2 107.22(12) . .
C29 O28 Ag2 121.76(13) . .
Ag2 O47 H47A 135(5) . .
Ag2 O47 H47B 98(4) . .
H47A O47 H47B 105(6) . .
Ag1 O48 H48A 127(3) . .
Ag1 O48 H48B 124(3) . .
H48A O48 H48B 104(4) . .
N30 C1 C24 122.9(2) . .
N30 C1 C2 120.7(2) . .
C24 C1 C2 116.4(2) . .
O2 C2 O3 125.0(2) . .
O2 C2 C1 121.7(2) . .
O3 C2 C1 113.24(19) . .
O3 C4 C5 114.38(18) . .
O3 C4 H4A 108.7 . .
C5 C4 H4A 108.7 . .
O3 C4 H4B 108.7 . .
C5 C4 H4B 108.7 . .
H4A C4 H4B 107.6 . .
C6 C5 C25 107.46(19) . .
C6 C5 C4 111.74(19) . .
C25 C5 C4 113.1(2) . .
C6 C5 C31 109.3(2) . .
C25 C5 C31 109.09(19) . .
C4 C5 C31 106.06(19) . .
O7 C6 C5 111.38(19) . .
O7 C6 H6A 109.4 . .
C5 C6 H6A 109.4 . .
O7 C6 H6B 109.4 . .
C5 C6 H6B 109.4 . .
H6A C6 H6B 108.0 . .
O26 C8 O7 110.69(18) . .
O26 C8 C9 105.09(19) . .
O7 C8 C9 104.68(17) . .
O26 C8 C32 112.54(18) . .
O7 C8 C32 112.3(2) . .
C9 C8 C32 111.05(19) . .
N27 C9 C10 122.4(2) . .
N27 C9 C8 116.1(2) . .
C10 C9 C8 121.5(2) . .
C9 C10 C11 118.8(2) . .
C9 C10 H10 120.6 . .
C11 C10 H10 120.6 . .
C12 C11 C10 118.9(2) . .
C12 C11 H11 120.6 . .
C10 C11 H11 120.6 . .
C13 C12 C11 118.9(2) . .
C13 C12 H12 120.6 . .
C11 C12 H12 120.6 . .
N27 C13 C12 122.4(2) . .
N27 C13 C14 116.0(2) . .
C12 C13 C14 121.5(2) . .
O15 C14 O28 110.73(17) . .
O15 C14 C33 112.65(18) . .
O28 C14 C33 111.99(19) . .
O15 C14 C13 104.21(18) . .
O28 C14 C13 104.80(17) . .
C33 C14 C13 111.91(18) . .
O15 C16 C17 111.05(18) . .
O15 C16 H16A 109.4 . .
C17 C16 H16A 109.4 . .
O15 C16 H16B 109.4 . .
C17 C16 H16B 109.4 . .
H16A C16 H16B 108.0 . .
C29 C17 C16 107.16(18) . .
C29 C17 C18 112.69(19) . .
C16 C17 C18 113.1(2) . .
C29 C17 C34 107.7(2) . .
C16 C17 C34 109.89(19) . .
C18 C17 C34 106.22(18) . .
O19 C18 C17 114.89(18) . .
O19 C18 H18A 108.5 . .
C17 C18 H18A 108.5 . .
O19 C18 H18B 108.5 . .
C17 C18 H18B 108.5 . .
H18A C18 H18B 107.5 . .
O20 C20 O19 125.0(2) . .
O20 C20 C21 121.7(2) . .
O19 C20 C21 113.26(19) . .
N30 C21 C22 123.5(2) . .
N30 C21 C20 120.4(2) . .
C22 C21 C20 116.1(2) . .
C21 C22 C23 118.8(2) . .
C21 C22 H22 120.6 . .
C23 C22 H22 120.6 . .
C24 C23 C22 118.6(2) . .
C24 C23 H23 120.7 . .
C22 C23 H23 120.7 . .
C23 C24 C1 119.0(2) . .
C23 C24 H24 120.5 . .
C1 C24 H24 120.5 . .
O26 C25 C5 111.66(18) . .
O26 C25 H25A 109.3 . .
C5 C25 H25A 109.3 . .
O26 C25 H25B 109.3 . .
C5 C25 H25B 109.3 . .
H25A C25 H25B 107.9 . .
O28 C29 C17 110.87(19) . .
O28 C29 H29A 109.5 . .
C17 C29 H29A 109.5 . .
O28 C29 H29B 109.5 . .
C17 C29 H29B 109.5 . .
H29A C29 H29B 108.1 . .
C5 C31 H31A 109.5 . .
C5 C31 H31B 109.5 . .
H31A C31 H31B 109.5 . .
C5 C31 H31C 109.5 . .
H31A C31 H31C 109.5 . .
H31B C31 H31C 109.5 . .
C8 C32 H32A 109.5 . .
C8 C32 H32B 109.5 . .
H32A C32 H32B 109.5 . .
C8 C32 H32C 109.5 . .
H32A C32 H32C 109.5 . .
H32B C32 H32C 109.5 . .
C14 C33 H33A 109.5 . .
C14 C33 H33B 109.5 . .
H33A C33 H33B 109.5 . .
C14 C33 H33C 109.5 . .
H33A C33 H33C 109.5 . .
H33B C33 H33C 109.5 . .
C17 C34 H34A 109.5 . .
C17 C34 H34B 109.5 . .
H34A C34 H34B 109.5 . .
C17 C34 H34C 109.5 . .
H34A C34 H34C 109.5 . .
H34B C34 H34C 109.5 . .

loop_
_geom_bond_atom_site_label_1
_geom_bond_atom_site_label_2
_geom_bond_distance
_geom_bond_site_symmetry_2
C40 F2 1.323(3) .
C40 F1 1.327(3) .
C40 F3 1.328(3) .
C40 S1 1.819(3) .
S1 O43 1.427(2) .
S1 O42 1.4371(19) .
S1 O41 1.458(2) .
C41 F5 1.322(3) .
C41 F6 1.328(3) .
C41 F4 1.334(4) .
C41 S2 1.826(3) .
S2 O44 1.438(2) .
S2 O46 1.439(2) .
S2 O45 1.4415(19) .
O44 Ag2 2.5520(19) .
O46 Ag2 2.539(2) 2_566
C42 Cl2 1.748(3) .
C42 Cl1 1.783(3) .
C42 Cl3 1.784(3) .
C42 H42 0.9800 .
Ag1 O48 2.235(2) .
Ag1 N30 2.313(2) .
Ag1 Ag2 3.3246(3) .
Ag2 N27 2.378(2) .
Ag2 O47 2.391(2) .
Ag2 O46 2.539(2) 2_566
Ag2 O28 2.5580(15) .
N27 C9 1.341(3) .
N27 C13 1.344(3) .
N30 C21 1.344(3) .
N30 C1 1.345(3) .
O2 C2 1.204(3) .
O3 C2 1.340(3) .
O3 C4 1.467(3) .
O7 C8 1.430(3) .
O7 C6 1.444(3) .
O15 C14 1.416(3) .
O15 C16 1.438(3) .
O19 C20 1.339(3) .
O19 C18 1.467(3) .
O20 C20 1.204(3) .
O26 C8 1.414(3) .
O26 C25 1.438(3) .
O28 C14 1.428(3) .
O28 C29 1.443(3) .
O47 H47A 0.59(4) .
O47 H47B 0.63(5) .
O48 H48A 0.76(4) .
O48 H48B 0.84(4) .
C1 C24 1.395(4) .
C1 C2 1.511(3) .
C4 C5 1.531(3) .
C4 H4A 0.9700 .
C4 H4B 0.9700 .
C5 C6 1.523(3) .
C5 C25 1.523(3) .
C5 C31 1.537(3) .
C6 H6A 0.9700 .
C6 H6B 0.9700 .
C8 C9 1.525(3) .
C8 C32 1.527(3) .
C9 C10 1.387(3) .
C10 C11 1.390(4) .
C10 H10 0.9300 .
C11 C12 1.387(4) .
C11 H11 0.9300 .
C12 C13 1.383(3) .
C12 H12 0.9300 .
C13 C14 1.527(3) .
C14 C33 1.518(3) .
C16 C17 1.527(3) .
C16 H16A 0.9700 .
C16 H16B 0.9700 .
C17 C29 1.526(3) .
C17 C18 1.527(3) .
C17 C34 1.535(3) .
C18 H18A 0.9700 .
C18 H18B 0.9700 .
C20 C21 1.514(3) .
C21 C22 1.388(4) .
C22 C23 1.386(4) .
C22 H22 0.9300 .
C23 C24 1.384(4) .
C23 H23 0.9300 .
C24 H24 0.9300 .
C25 H25A 0.9700 .
C25 H25B 0.9700 .
C29 H29A 0.9700 .
C29 H29B 0.9700 .
C31 H31A 0.9600 .
C31 H31B 0.9600 .
C31 H31C 0.9600 .
C32 H32A 0.9600 .
C32 H32B 0.9600 .
C32 H32C 0.9600 .
C33 H33A 0.9600 .
C33 H33B 0.9600 .
C33 H33C 0.9600 .
C34 H34A 0.9600 .
C34 H34B 0.9600 .
C34 H34C 0.9600 .

loop_
_geom_torsion_atom_site_label_1
_geom_torsion_atom_site_label_2
_geom_torsion_atom_site_label_3
_geom_torsion_atom_site_label_4
_geom_torsion
_geom_torsion_site_symmetry_1
_geom_torsion_site_symmetry_4
F2 C40 S1 O43 61.6(2) . .
F1 C40 S1 O43 -178.5(2) . .
F3 C40 S1 O43 -59.2(2) . .
F2 C40 S1 O42 -175.83(19) . .
F1 C40 S1 O42 -55.9(2) . .
F3 C40 S1 O42 63.4(2) . .
F2 C40 S1 O41 -57.8(2) . .
F1 C40 S1 O41 62.1(2) . .
F3 C40 S1 O41 -178.56(19) . .
F5 C41 S2 O44 59.1(2) . .
F6 C41 S2 O44 179.8(2) . .
F4 C41 S2 O44 -59.9(2) . .
F5 C41 S2 O46 -60.3(2) . .
F6 C41 S2 O46 60.4(2) . .
F4 C41 S2 O46 -179.3(2) . .
F5 C41 S2 O45 179.5(2) . .
F6 C41 S2 O45 -59.7(2) . .
F4 C41 S2 O45 60.5(2) . .
O46 S2 O44 Ag2 -134.30(14) . .
O45 S2 O44 Ag2 2.20(19) . .
C41 S2 O44 Ag2 114.79(15) . .
O44 S2 O46 Ag2 97.44(17) . 2_566
O45 S2 O46 Ag2 -38.9(2) . 2_566
C41 S2 O46 Ag2 -150.87(15) . 2_566
S2 O44 Ag2 N27 173.65(12) . .
S2 O44 Ag2 O47 -12.62(15) . .
S2 O44 Ag2 O46 67.29(15) . 2_566
S2 O44 Ag2 O28 -147.25(15) . .
S2 O44 Ag2 Ag1 -115.11(13) . .
O48 Ag1 Ag2 N27 169.98(8) . .
N30 Ag1 Ag2 N27 2.14(8) . .
O48 Ag1 Ag2 O47 -40.09(8) . .
N30 Ag1 Ag2 O47 152.07(9) . .
O48 Ag1 Ag2 O46 -132.99(13) . 2_566
N30 Ag1 Ag2 O46 59.17(14) . 2_566
O48 Ag1 Ag2 O44 52.41(7) . .
N30 Ag1 Ag2 O44 -115.43(8) . .
O48 Ag1 Ag2 O28 91.72(7) . .
N30 Ag1 Ag2 O28 -76.12(8) . .
O47 Ag2 N27 C9 28.1(2) . .
O46 Ag2 N27 C9 -67.70(17) 2_566 .
O44 Ag2 N27 C9 -163.20(15) . .
O28 Ag2 N27 C9 153.28(18) . .
Ag1 Ag2 N27 C9 89.48(17) . .
O47 Ag2 N27 C13 -154.84(15) . .
O46 Ag2 N27 C13 109.38(16) 2_566 .
O44 Ag2 N27 C13 13.88(18) . .
O28 Ag2 N27 C13 -29.63(14) . .
Ag1 Ag2 N27 C13 -93.44(15) . .
O48 Ag1 N30 C21 -74.4(2) . .
Ag2 Ag1 N30 C21 81.05(17) . .
O48 Ag1 N30 C1 118.52(19) . .
Ag2 Ag1 N30 C1 -86.07(17) . .
N27 Ag2 O28 C14 45.63(14) . .
O47 Ag2 O28 C14 -171.65(14) . .
O46 Ag2 O28 C14 -37.63(18) 2_566 .
O44 Ag2 O28 C14 -100.58(14) . .
Ag1 Ag2 O28 C14 112.86(14) . .
N27 Ag2 O28 C29 178.96(16) . .
O47 Ag2 O28 C29 -38.32(18) . .
O46 Ag2 O28 C29 95.70(16) 2_566 .
O44 Ag2 O28 C29 32.75(15) . .
Ag1 Ag2 O28 C29 -113.81(15) . .
C21 N30 C1 C24 -1.6(3) . .
Ag1 N30 C1 C24 166.02(18) . .
C21 N30 C1 C2 176.53(19) . .
Ag1 N30 C1 C2 -15.9(3) . .
C4 O3 C2 O2 -0.5(3) . .
C4 O3 C2 C1 -177.55(18) . .
N30 C1 C2 O2 177.8(2) . .
C24 C1 C2 O2 -3.9(3) . .
N30 C1 C2 O3 -5.0(3) . .
C24 C1 C2 O3 173.2(2) . .
C2 O3 C4 C5 -95.0(2) . .
O3 C4 C5 C6 -59.0(3) . .
O3 C4 C5 C25 62.4(3) . .
O3 C4 C5 C31 -178.1(2) . .
C8 O7 C6 C5 54.7(2) . .
C25 C5 C6 O7 -51.8(2) . .
C4 C5 C6 O7 72.9(2) . .
C31 C5 C6 O7 -170.04(19) . .
C25 O26 C8 O7 55.6(2) . .
C25 O26 C8 C9 168.06(17) . .
C25 O26 C8 C32 -71.0(2) . .
C6 O7 C8 O26 -54.8(2) . .
C6 O7 C8 C9 -167.56(18) . .
C6 O7 C8 C32 71.9(2) . .
C13 N27 C9 C10 -3.7(3) . .
Ag2 N27 C9 C10 173.41(16) . .
C13 N27 C9 C8 174.34(18) . .
Ag2 N27 C9 C8 -8.5(3) . .
O26 C8 C9 N27 -151.76(19) . .
O7 C8 C9 N27 -35.1(2) . .
C32 C8 C9 N27 86.3(2) . .
O26 C8 C9 C10 26.3(3) . .
O7 C8 C9 C10 143.0(2) . .
C32 C8 C9 C10 -95.6(3) . .
N27 C9 C10 C11 0.3(3) . .
C8 C9 C10 C11 -177.6(2) . .
C9 C10 C11 C12 2.1(3) . .
C10 C11 C12 C13 -1.0(4) . .
C9 N27 C13 C12 4.8(3) . .
Ag2 N27 C13 C12 -172.34(17) . .
C9 N27 C13 C14 -172.17(19) . .
Ag2 N27 C13 C14 10.6(2) . .
C11 C12 C13 N27 -2.5(3) . .
C11 C12 C13 C14 174.3(2) . .
C16 O15 C14 O28 -56.0(2) . .
C16 O15 C14 C33 70.3(2) . .
C16 O15 C14 C13 -168.14(17) . .
C29 O28 C14 O15 55.9(2) . .
Ag2 O28 C14 O15 -166.58(14) . .
C29 O28 C14 C33 -70.8(2) . .
Ag2 O28 C14 C33 66.76(18) . .
C29 O28 C14 C13 167.71(17) . .
Ag2 O28 C14 C13 -54.77(18) . .
N27 C13 C14 O15 148.40(18) . .
C12 C13 C14 O15 -28.6(3) . .
N27 C13 C14 O28 32.0(2) . .
C12 C13 C14 O28 -145.0(2) . .
N27 C13 C14 C33 -89.6(2) . .
C12 C13 C14 C33 93.4(3) . .
C14 O15 C16 C17 56.8(3) . .
O15 C16 C17 C29 -53.7(3) . .
O15 C16 C17 C18 71.1(2) . .
O15 C16 C17 C34 -170.44(19) . .
C20 O19 C18 C17 94.3(2) . .
C29 C17 C18 O19 60.3(3) . .
C16 C17 C18 O19 -61.4(3) . .
C34 C17 C18 O19 178.02(19) . .
C18 O19 C20 O20 -0.3(3) . .
C18 O19 C20 C21 176.99(18) . .
C1 N30 C21 C22 1.5(3) . .
Ag1 N30 C21 C22 -166.03(18) . .
C1 N30 C21 C20 -176.1(2) . .
Ag1 N30 C21 C20 16.4(3) . .
O20 C20 C21 N30 -178.9(2) . .
O19 C20 C21 N30 3.7(3) . .
O20 C20 C21 C22 3.3(3) . .
O19 C20 C21 C22 -174.1(2) . .
N30 C21 C22 C23 -0.4(4) . .
C20 C21 C22 C23 177.3(2) . .
C21 C22 C23 C24 -0.6(4) . .
C22 C23 C24 C1 0.6(4) . .
N30 C1 C24 C23 0.6(4) . .
C2 C1 C24 C23 -177.6(2) . .
C8 O26 C25 C5 -56.9(3) . .
C6 C5 C25 O26 53.0(3) . .
C4 C5 C25 O26 -70.9(3) . .
C31 C5 C25 O26 171.4(2) . .
C14 O28 C29 C17 -56.6(2) . .
Ag2 O28 C29 C17 172.71(13) . .
C16 C17 C29 O28 53.7(2) . .
C18 C17 C29 O28 -71.3(2) . .
C34 C17 C29 O28 171.87(18) . .
